data_4323756
loop_
_publ_author_name
'Boyce E. Collins'
'Yoshihiro Koide'
'Cynthia K. Schauer'
'Peter S. White'

_publ_contact_author
;
Dr. Cynthia K. Schauer
Department of Chemistry
The University of North Carolin at Chapel Hill
Chapel Hill, NC 27599-3290
;
_publ_contact_author_email schauer@unc.edu
_publ_contact_author_fax 919-962-2388
_publ_contact_author_phone 919-962-0808
_publ_section_title
;
 Structures, Bonding, Infrared Spectroscopy, and Two-Electron Reduction
 Potentials of the Coordinated Metallopnictanes Fe3(CO)9(\m3-EMLn)2 (E =
 P, As, Sb; MLn= Cr(CO)5, MnCp(CO)2)
;
_journal_name_full 'Inorganic Chemistry'
_journal_page_first 6172
_journal_page_last 6183
_journal_paper_doi 10.1021/ic970786a
_journal_volume 36
_journal_year 1997
_chemical_formula_moiety 'Fe3 Mn2 Sb2 C23 H10 O13 '
_chemical_formula_sum 'C23 H10 Fe3 Mn2 O13 Sb2'
_chemical_formula_weight 1015.23
_chemical_name_systematic ?
_space_group_IT_number 14
_symmetry_cell_setting monoclinic
_symmetry_space_group_name_Hall '-P 2ybc'
_symmetry_space_group_name_H-M 'P 1 21/c 1'
_cell_angle_alpha 90.0
_cell_angle_beta 107.166(20)
_cell_angle_gamma 90.0
_cell_formula_units_Z 4
_cell_length_a 17.584(3)
_cell_length_b 10.9043(9)
_cell_length_c 15.592(3)
_cell_measurement_reflns_used 72
_cell_measurement_temperature 293
_cell_measurement_theta_max 22.50
_cell_measurement_theta_min 17.50
_cell_volume 2856.5(8)
_computing_data_reduction 'NRCVAX DATRD2'
_computing_molecular_graphics NRCVAX
_computing_publication_material 'NRCVAX TABLES Jan 94 Version'
_computing_structure_refinement 'NRCVAX LSTSQ'
_computing_structure_solution 'NRCVAX SOLVER'
_diffrn_ambient_temperature 293
_diffrn_measurement_device 'Rigaku AFC-6    '
_diffrn_measurement_method 'Theta/2theta scan b/P/b '
_diffrn_radiation_monochromator graphite
_diffrn_radiation_source 'xray tube'
_diffrn_radiation_type 'Molybdenum K\a'
_diffrn_radiation_wavelength 0.70930
_diffrn_reflns_av_R_equivalents 0.099
_diffrn_reflns_limit_h_max 0
_diffrn_reflns_limit_h_min -5
_diffrn_reflns_limit_k_max 51
_diffrn_reflns_limit_k_min -100
_diffrn_reflns_limit_l_max 91
_diffrn_reflns_limit_l_min -99
_diffrn_reflns_number 5010
_diffrn_reflns_theta_max 24.96
_diffrn_reflns_theta_min 0.00
_exptl_absorpt_coefficient_mu 4.24
_exptl_absorpt_correction_T_max 1.0000
_exptl_absorpt_correction_T_min 1.0000
_exptl_absorpt_correction_type none
_exptl_crystal_density_diffrn 2.361
_exptl_crystal_F_000 1928.48
_exptl_crystal_size_max 0.35
_exptl_crystal_size_mid 0.32
_exptl_crystal_size_min 0.26
_refine_diff_density_max 0.00
_refine_diff_density_min 0.00
_refine_ls_goodness_of_fit_obs 0.00
_refine_ls_matrix_type atomblock
_refine_ls_number_parameters 0
_refine_ls_number_reflns 0
_refine_ls_R_factor_all 0.000
_refine_ls_R_factor_obs 0.000
_refine_ls_shift/esd_max 0.000
_refine_ls_structure_factor_coef F
_refine_ls_weighting_details 'w = 1/(\s^2^(F)+0.0005F^2^)'
_refine_ls_weighting_scheme calc
_refine_ls_wR_factor_all 0.000
_refine_ls_wR_factor_obs 0.000
_reflns_number_observed 3856
_reflns_number_total 4997
_reflns_observed_criterion 'Inet > 2.5\s(Inet)'
_cod_data_source_file ic970786a_3.cif
_cod_data_source_block 1-Sb
_cod_depositor_comments
;
The following automatic conversions were performed:

'_refine_ls_weighting_scheme' value '1/(\s^2^(F)+0.0005F^2^)' was
changed to 'calc'. New tag '_refine_ls_weighting_details' was
created. The value of the new tag was set to 'w =
1/(\s^2^(F)+0.0005F^2^)'.

Automatic conversion script
Id: cif_fix_values 3143 2015-03-26 13:38:13Z robertas 
;
_cod_original_cell_volume 2856.6(8)
_cod_original_sg_symbol_H-M 'P 21/c'
_cod_original_formula_sum 'Fe3 Mn2 Sb2 C23 H10 O13 '
_cod_database_code 4323756

loop_
_symmetry_equiv_pos_as_xyz
x,y,z
-x,-y,-z
-x,1/2+y,1/2-z
x,1/2-y,1/2+z

loop_
_atom_site_aniso_label
_atom_site_aniso_U_11
_atom_site_aniso_U_22
_atom_site_aniso_U_33
_atom_site_aniso_U_12
_atom_site_aniso_U_13
_atom_site_aniso_U_23
_atom_site_aniso_type_symbol
Sb1 0.0124(3) 0.0132(4) 0.0155(4) -0.0027(3) 0.0033(3) -0.0008(3) Sb
Sb2 0.0150(3) 0.0137(4) 0.0135(4) -0.0040(3) 0.0046(3) -0.0012(3) Sb
Fe1 0.0108(7) 0.0158(8) 0.0124(7) 0.0006(6) 0.0033(5) -0.0001(6) Fe
Fe2 0.0133(7) 0.0145(8) 0.0183(8) -0.0017(6) 0.0071(6) -0.0025(6) Fe
Fe3 0.0185(8) 0.0139(8) 0.0118(7) -0.0033(6) 0.0029(6) 0.0012(6) Fe
Mn4 0.0115(8) 0.0146(9) 0.0157(8) -0.0001(6) 0.0021(6) -0.0007(7) Mn
Mn5 0.0171(8) 0.0145(9) 0.0162(8) -0.0041(7) 0.0048(6) 0.0001(7) Mn
C11 0.018(5) 0.017(6) 0.017(5) -0.001(5) 0.005(4) 0.008(5) C
O11 0.033(5) 0.020(5) 0.031(5) 0.003(4) 0.009(4) -0.008(4) O
C12 0.020(6) 0.022(6) 0.018(6) 0.005(5) 0.007(5) -0.007(5) C
O12 0.032(5) 0.047(6) 0.010(4) 0.018(4) 0.000(3) 0.003(4) O
C13 0.019(6) 0.023(7) 0.019(6) 0.003(5) 0.003(4) 0.011(5) C
O13 0.021(4) 0.036(5) 0.033(5) -0.004(4) 0.013(4) -0.002(4) O
C21 0.017(5) 0.021(7) 0.034(7) 0.003(5) 0.009(5) -0.002(6) C
O21 0.027(4) 0.017(5) 0.041(5) 0.002(4) 0.008(4) 0.004(4) O
C22 0.025(6) 0.011(6) 0.029(6) -0.003(5) 0.011(5) 0.002(5) C
O22 0.033(5) 0.040(6) 0.031(5) -0.002(4) 0.019(4) -0.009(4) O
C23 0.024(6) 0.020(6) 0.017(5) 0.005(5) 0.007(5) -0.005(5) C
O23 0.020(4) 0.020(4) 0.026(4) 0.001(3) 0.005(3) -0.008(3) O
C31 0.029(6) 0.017(6) 0.016(6) -0.004(5) 0.000(5) 0.007(5) C
O31 0.025(5) 0.044(6) 0.043(5) 0.006(4) 0.011(4) 0.022(5) O
C32 0.028(6) 0.027(7) 0.020(6) -0.008(5) 0.008(5) 0.004(5) C
O32 0.055(6) 0.041(6) 0.026(5) -0.030(5) 0.013(4) 0.004(4) O
C33 0.047(8) 0.015(6) 0.020(6) -0.007(5) 0.004(5) 0.010(5) C
O33 0.124(10) 0.026(6) 0.010(4) -0.021(6) 0.007(5) -0.007(4) O
C41 0.023(6) 0.046(9) 0.016(6) 0.006(6) -0.003(5) -0.009(6) C
C42 0.039(7) 0.032(8) 0.019(6) -0.008(6) 0.010(5) -0.006(5) C
C43 0.038(7) 0.020(7) 0.023(6) 0.010(6) 0.004(5) -0.004(5) C
C44 0.023(6) 0.047(9) 0.021(6) -0.015(6) -0.004(5) -0.011(6) C
C45 0.033(7) 0.024(7) 0.026(6) -0.006(6) -0.006(5) -0.012(5) C
C46 0.018(5) 0.023(7) 0.022(6) -0.001(5) 0.008(4) 0.001(5) C
O46 0.036(5) 0.029(5) 0.025(4) 0.010(4) 0.002(4) 0.009(4) O
C47 0.021(5) 0.011(6) 0.026(6) -0.003(5) 0.001(5) 0.004(5) C
O47 0.032(5) 0.034(5) 0.037(5) 0.005(4) 0.024(4) -0.004(4) O
C51 0.047(8) 0.016(6) 0.022(6) -0.002(5) 0.016(5) -0.002(5) C
C52 0.023(6) 0.028(7) 0.038(7) 0.000(5) 0.006(5) 0.012(6) C
C53 0.060(9) 0.025(8) 0.039(8) -0.001(7) 0.021(7) 0.005(6) C
C54 0.052(9) 0.042(9) 0.037(8) -0.032(8) -0.003(7) 0.017(7) C
C55 0.020(7) 0.063(11) 0.066(10) 0.001(7) 0.023(7) 0.041(9) C
C56 0.029(7) 0.029(7) 0.024(6) -0.005(6) 0.012(5) 0.001(5) C
O56 0.035(5) 0.043(6) 0.026(5) 0.010(4) -0.005(4) 0.003(4) O
C57 0.026(6) 0.017(6) 0.024(6) -0.010(5) 0.005(5) -0.003(5) C
O57 0.060(6) 0.032(6) 0.036(5) -0.002(5) 0.033(5) -0.004(4) O

loop_
_atom_site_label
_atom_site_fract_x
_atom_site_fract_y
_atom_site_fract_z
_atom_site_U_iso_or_equiv
_atom_site_thermal_displace_type
_atom_site_calc_flag
_atom_site_refinement_flags
_atom_site_type_symbol
Sb1 0.81864(4) 0.17077(7) 0.02900(4) 0.0139(3) Uij ? . Sb
Sb2 0.67800(4) -0.11281(7) -0.05099(4) 0.0140(4) Uij ? . Sb
Fe1 0.70869(8) 0.05573(14) 0.06806(9) 0.0130(8) Uij ? . Fe
Fe2 0.82380(8) -0.05876(14) 0.00838(10) 0.0149(8) Uij ? . Fe
Fe3 0.71003(9) 0.09380(14) -0.10543(9) 0.0151(7) Uij ? . Fe
Mn4 0.90988(9) 0.34110(15) 0.07801(10) 0.0144(8) Uij ? . Mn
Mn5 0.59478(9) -0.28849(15) -0.10851(10) 0.0159(8) Uij ? . Mn
C11 0.6903(6) 0.2070(11) 0.1018(7) 0.018(5) Uij ? . C
O11 0.6763(5) 0.3011(8) 0.1254(5) 0.028(4) Uij ? . O
C12 0.7668(6) -0.0032(11) 0.1742(7) 0.020(6) Uij ? . C
O12 0.8013(5) -0.0391(8) 0.2425(5) 0.031(5) Uij ? . O
C13 0.6143(6) -0.0011(11) 0.0731(7) 0.021(6) Uij ? . C
O13 0.5560(5) -0.0336(8) 0.0839(5) 0.029(5) Uij ? . O
C21 0.8298(6) -0.1962(11) 0.0730(8) 0.023(6) Uij ? . C
O21 0.8361(5) -0.2819(8) 0.1161(6) 0.029(5) Uij ? . O
C22 0.8392(6) -0.1196(10) -0.0915(8) 0.021(6) Uij ? . C
O22 0.8513(5) -0.1610(8) -0.1533(6) 0.033(5) Uij ? . O
C23 0.9256(7) -0.0220(11) 0.0630(7) 0.020(6) Uij ? . C
O23 0.9927(4) -0.0088(7) 0.0978(5) 0.023(4) Uij ? . O
C31 0.6186(7) 0.1651(10) -0.1089(7) 0.022(6) Uij ? . C
O31 0.5600(5) 0.2162(9) -0.1124(6) 0.037(5) Uij ? . O
C32 0.7513(7) 0.2175(11) -0.1527(7) 0.025(6) Uij ? . C
O32 0.7745(5) 0.2934(9) -0.1874(5) 0.041(5) Uij ? . O
C33 0.6821(8) 0.0125(11) -0.2094(7) 0.028(7) Uij ? . C
O33 0.6654(7) -0.0343(9) -0.2786(6) 0.056(7) Uij ? . O
C41 0.8972(7) 0.4256(13) 0.1966(7) 0.030(7) Uij ? . C
C42 0.9194(7) 0.3029(12) 0.2165(7) 0.030(7) Uij ? . C
C43 0.9935(7) 0.2843(11) 0.2016(7) 0.028(7) Uij ? . C
C44 1.0173(7) 0.3953(13) 0.1736(8) 0.032(7) Uij ? . C
C45 0.9580(7) 0.4846(12) 0.1697(8) 0.031(6) Uij ? . C
C46 0.8521(6) 0.4491(11) -0.0010(7) 0.020(6) Uij ? . C
O46 0.8202(5) 0.5264(8) -0.0503(5) 0.031(5) Uij ? . O
C47 0.9638(6) 0.3032(10) 0.0017(7) 0.021(6) Uij ? . C
O47 1.0008(5) 0.2790(8) -0.0471(5) 0.031(5) Uij ? . O
C51 0.5885(8) -0.3541(11) 0.0183(8) 0.027(7) Uij ? . C
C52 0.6511(7) -0.4150(12) -0.0026(9) 0.030(7) Uij ? . C
C53 0.6201(9) -0.4763(12) -0.0804(9) 0.040(8) Uij ? . C
C54 0.5388(9) -0.4573(14) -0.1099(9) 0.047(9) Uij ? . C
C55 0.5189(7) -0.3824(15) -0.0475(11) 0.048(9) Uij ? . C
C56 0.5115(7) -0.2001(12) -0.1732(8) 0.027(6) Uij ? . C
O56 0.4545(5) -0.1509(9) -0.2158(6) 0.038(5) Uij ? . O
C57 0.6327(7) -0.3003(11) -0.2036(7) 0.023(6) Uij ? . C
O57 0.6547(6) -0.3105(8) -0.2652(6) 0.039(6) Uij ? . O
H41 0.849 0.462 0.201 0.0384 Uiso ? . H
H42 0.888 0.244 0.237 0.0401 Uiso ? . H
H43 1.022 0.208 0.208 0.0369 Uiso ? . H
H44 1.066 0.410 0.160 0.0402 Uiso ? . H
H45 0.958 0.568 0.150 0.0375 Uiso ? . H
H51 0.594 -0.300 0.068 0.0384 Uiso ? . H
H52 0.706 -0.414 0.032 0.0395 Uiso ? . H
H53 0.651 -0.526 -0.108 0.0514 Uiso ? . H
H54 0.503 -0.488 -0.164 0.0536 Uiso ? . H
H55 0.467 -0.356 -0.047 0.0597 Uiso ? . H

loop_
_atom_type_symbol
_atom_type_description
_atom_type_scat_dispersion_real
_atom_type_scat_dispersion_imag
_atom_type_scat_source
Fe ? 0.301 0.845 'International Tables Vol. IV Table 2.2B'
Mn ? 0.295 0.729 'International Tables Vol. IV Table 2.2B'
Sb ? -0.816 1.546 'International Tables Vol. IV Table 2.2B'
C ? 0.002 0.002 'International Tables Vol. IV Table 2.2B'
H ? 0.000 0.000 'International Tables Vol. IV Table 2.2B'
O ? 0.008 0.006 'International Tables Vol. IV Table 2.2B'

loop_
_geom_angle_atom_site_label_1
_geom_angle_atom_site_label_2
_geom_angle_atom_site_label_3
_geom_angle
_geom_angle_site_symmetry_1
_geom_angle_site_symmetry_2
_geom_angle_site_symmetry_3
_geom_angle_publ_flag
Fe1 Sb1 Fe2 66.28(5) ? ? ? ?
Fe1 Sb1 Fe3 65.79(5) ? ? ? ?
Fe1 Sb1 Mn4 141.87(6) ? ? ? ?
Fe2 Sb1 Fe3 67.19(5) ? ? ? ?
Fe2 Sb1 Mn4 138.83(6) ? ? ? ?
Fe3 Sb1 Mn4 141.58(6) ? ? ? ?
Fe1 Sb2 Fe2 65.90(5) ? ? ? ?
Fe1 Sb2 Fe3 65.33(5) ? ? ? ?
Fe1 Sb2 Mn5 144.59(6) ? ? ? ?
Fe2 Sb2 Fe3 67.20(5) ? ? ? ?
Fe2 Sb2 Mn5 139.38(6) ? ? ? ?
Fe3 Sb2 Mn5 138.77(6) ? ? ? ?
Sb1 Fe1 Sb2 101.23(5) ? ? ? ?
Sb1 Fe1 Fe2 56.91(5) ? ? ? ?
Sb1 Fe1 Fe3 57.12(5) ? ? ? ?
Sb1 Fe1 C11 80.2(3) ? ? ? ?
Sb1 Fe1 C12 97.7(4) ? ? ? ?
Sb1 Fe1 C13 164.9(3) ? ? ? ?
Sb2 Fe1 Fe2 56.55(5) ? ? ? ?
Sb2 Fe1 Fe3 56.89(5) ? ? ? ?
Sb2 Fe1 C11 149.2(3) ? ? ? ?
Sb2 Fe1 C12 110.8(4) ? ? ? ?
Sb2 Fe1 C13 77.5(4) ? ? ? ?
Fe2 Fe1 Fe3 61.05(5) ? ? ? ?
Fe2 Fe1 C11 136.8(3) ? ? ? ?
Fe2 Fe1 C12 82.8(3) ? ? ? ?
Fe2 Fe1 C13 129.6(4) ? ? ? ?
Fe3 Fe1 C11 101.8(3) ? ? ? ?
Fe3 Fe1 C12 143.0(3) ? ? ? ?
Fe3 Fe1 C13 111.9(3) ? ? ? ?
C11 Fe1 C12 99.4(5) ? ? ? ?
C11 Fe1 C13 93.2(5) ? ? ? ?
C12 Fe1 C13 96.8(5) ? ? ? ?
Sb1 Fe2 Sb2 101.95(6) ? ? ? ?
Sb1 Fe2 Fe1 56.81(5) ? ? ? ?
Sb1 Fe2 Fe3 56.37(5) ? ? ? ?
Sb1 Fe2 C21 139.0(4) ? ? ? ?
Sb1 Fe2 C22 120.0(4) ? ? ? ?
Sb1 Fe2 C23 77.6(4) ? ? ? ?
Sb2 Fe2 Fe1 57.55(5) ? ? ? ?
Sb2 Fe2 Fe3 56.46(5) ? ? ? ?
Sb2 Fe2 C21 84.0(3) ? ? ? ?
Sb2 Fe2 C22 89.6(4) ? ? ? ?
Sb2 Fe2 C23 173.4(3) ? ? ? ?
Fe1 Fe2 Fe3 59.14(5) ? ? ? ?
Fe1 Fe2 C21 96.6(4) ? ? ? ?
Fe1 Fe2 C22 140.9(4) ? ? ? ?
Fe1 Fe2 C23 118.0(3) ? ? ? ?
Fe3 Fe2 C21 140.0(3) ? ? ? ?
Fe3 Fe2 C22 86.1(4) ? ? ? ?
Fe3 Fe2 C23 126.7(4) ? ? ? ?
C21 Fe2 C22 100.4(5) ? ? ? ?
C21 Fe2 C23 92.0(5) ? ? ? ?
C22 Fe2 C23 96.4(5) ? ? ? ?
Sb1 Fe3 Sb2 101.90(6) ? ? ? ?
Sb1 Fe3 Fe1 57.09(5) ? ? ? ?
Sb1 Fe3 Fe2 56.44(5) ? ? ? ?
Sb1 Fe3 C31 109.7(4) ? ? ? ?
Sb1 Fe3 C32 78.0(4) ? ? ? ?
Sb1 Fe3 C33 149.0(4) ? ? ? ?
Sb2 Fe3 Fe1 57.77(5) ? ? ? ?
Sb2 Fe3 Fe2 56.33(5) ? ? ? ?
Sb2 Fe3 C31 96.4(4) ? ? ? ?
Sb2 Fe3 C32 165.2(4) ? ? ? ?
Sb2 Fe3 C33 80.4(4) ? ? ? ?
Fe1 Fe3 Fe2 59.81(5) ? ? ? ?
Fe1 Fe3 C31 79.9(3) ? ? ? ?
Fe1 Fe3 C32 130.0(4) ? ? ? ?
Fe1 Fe3 C33 137.7(4) ? ? ? ?
Fe2 Fe3 C31 138.8(3) ? ? ? ?
Fe2 Fe3 C32 114.1(4) ? ? ? ?
Fe2 Fe3 C33 103.6(4) ? ? ? ?
C31 Fe3 C32 97.5(5) ? ? ? ?
C31 Fe3 C33 100.7(5) ? ? ? ?
C32 Fe3 C33 92.1(5) ? ? ? ?
Sb1 Mn4 C41 112.0(4) ? ? ? ?
Sb1 Mn4 C42 90.9(3) ? ? ? ?
Sb1 Mn4 C43 106.1(3) ? ? ? ?
Sb1 Mn4 C44 143.7(4) ? ? ? ?
Sb1 Mn4 C45 150.8(4) ? ? ? ?
Sb1 Mn4 C46 95.7(4) ? ? ? ?
Sb1 Mn4 C47 92.6(4) ? ? ? ?
C41 Mn4 C42 38.1(5) ? ? ? ?
C41 Mn4 C43 64.2(4) ? ? ? ?
C41 Mn4 C44 64.5(5) ? ? ? ?
C41 Mn4 C45 38.8(5) ? ? ? ?
C41 Mn4 C46 97.4(5) ? ? ? ?
C41 Mn4 C47 153.4(5) ? ? ? ?
C42 Mn4 C43 38.1(5) ? ? ? ?
C42 Mn4 C44 63.8(5) ? ? ? ?
C42 Mn4 C45 64.5(5) ? ? ? ?
C42 Mn4 C46 132.6(5) ? ? ? ?
C42 Mn4 C47 136.7(5) ? ? ? ?
C43 Mn4 C44 38.2(5) ? ? ? ?
C43 Mn4 C45 64.9(5) ? ? ? ?
C43 Mn4 C46 155.5(5) ? ? ? ?
C43 Mn4 C47 100.1(5) ? ? ? ?
C44 Mn4 C45 39.1(5) ? ? ? ?
C44 Mn4 C46 120.6(5) ? ? ? ?
C44 Mn4 C47 89.7(5) ? ? ? ?
C45 Mn4 C46 90.6(5) ? ? ? ?
C45 Mn4 C47 116.0(5) ? ? ? ?
C46 Mn4 C47 89.9(5) ? ? ? ?
Sb2 Mn5 C51 96.5(3) ? ? ? ?
Sb2 Mn5 C52 97.6(3) ? ? ? ?
Sb2 Mn5 C53 128.6(4) ? ? ? ?
Sb2 Mn5 C54 159.4(4) ? ? ? ?
Sb2 Mn5 C55 127.6(5) ? ? ? ?
Sb2 Mn5 C56 95.0(4) ? ? ? ?
Sb2 Mn5 C57 91.8(3) ? ? ? ?
C51 Mn5 C52 38.2(5) ? ? ? ?
C51 Mn5 C53 63.2(5) ? ? ? ?
C51 Mn5 C54 63.9(5) ? ? ? ?
C51 Mn5 C55 37.9(5) ? ? ? ?
C51 Mn5 C56 116.3(5) ? ? ? ?
C51 Mn5 C57 150.6(5) ? ? ? ?
C52 Mn5 C53 36.9(5) ? ? ? ?
C52 Mn5 C54 63.4(5) ? ? ? ?
C52 Mn5 C55 63.6(5) ? ? ? ?
C52 Mn5 C56 152.8(5) ? ? ? ?
C52 Mn5 C57 112.7(5) ? ? ? ?
C53 Mn5 C54 38.4(6) ? ? ? ?
C53 Mn5 C55 63.9(6) ? ? ? ?
C53 Mn5 C56 136.4(6) ? ? ? ?
C53 Mn5 C57 89.7(5) ? ? ? ?
C54 Mn5 C55 38.7(7) ? ? ? ?
C54 Mn5 C56 99.4(6) ? ? ? ?
C54 Mn5 C57 102.5(6) ? ? ? ?
C55 Mn5 C56 89.7(5) ? ? ? ?
C55 Mn5 C57 140.4(6) ? ? ? ?
C56 Mn5 C57 90.8(5) ? ? ? ?
Fe1 C11 O11 176.7(9) ? ? ? ?
Fe1 C12 O12 177.5(9) ? ? ? ?
Fe1 C13 O13 173.9(10) ? ? ? ?
Fe2 C21 O21 177.5(10) ? ? ? ?
Fe2 C22 O22 177.5(10) ? ? ? ?
Fe2 C23 O23 174.2(10) ? ? ? ?
Fe3 C31 O31 177.1(10) ? ? ? ?
Fe3 C32 O32 175.9(10) ? ? ? ?
Fe3 C33 O33 176.1(10) ? ? ? ?
Mn4 C41 C42 71.7(7) ? ? ? ?
Mn4 C41 C45 70.0(7) ? ? ? ?
Mn4 C41 H41 124.4(8) ? ? ? ?
C42 C41 C45 108.3(11) ? ? ? ?
C42 C41 H41 125.3(13) ? ? ? ?
C45 C41 H41 126.4(13) ? ? ? ?
Mn4 C42 C41 70.1(7) ? ? ? ?
Mn4 C42 C43 70.4(6) ? ? ? ?
Mn4 C42 H42 125.2(9) ? ? ? ?
C41 C42 C43 108.3(11) ? ? ? ?
C41 C42 H42 124.3(12) ? ? ? ?
C43 C42 H42 127.5(13) ? ? ? ?
Mn4 C43 C42 71.5(7) ? ? ? ?
Mn4 C43 C44 69.9(6) ? ? ? ?
Mn4 C43 H43 122.5(9) ? ? ? ?
C42 C43 C44 107.8(11) ? ? ? ?
C42 C43 H43 126.1(13) ? ? ? ?
C44 C43 H43 126.0(12) ? ? ? ?
Mn4 C44 C43 71.9(7) ? ? ? ?
Mn4 C44 C45 70.6(6) ? ? ? ?
Mn4 C44 H44 124.5(9) ? ? ? ?
C43 C44 C45 109.0(11) ? ? ? ?
C43 C44 H44 126.2(14) ? ? ? ?
C45 C44 H44 124.9(14) ? ? ? ?
Mn4 C45 C41 71.2(7) ? ? ? ?
Mn4 C45 C44 70.3(6) ? ? ? ?
Mn4 C45 H45 121.4(9) ? ? ? ?
C41 C45 C44 106.6(11) ? ? ? ?
C41 C45 H45 127.2(13) ? ? ? ?
C44 C45 H45 126.1(13) ? ? ? ?
Mn4 C46 O46 174.0(10) ? ? ? ?
Mn4 C47 O47 178.5(9) ? ? ? ?
Mn5 C51 C52 71.6(7) ? ? ? ?
Mn5 C51 C55 70.3(7) ? ? ? ?
Mn5 C51 H51 121.5(9) ? ? ? ?
C52 C51 C55 107.8(11) ? ? ? ?
C52 C51 H51 125.9(13) ? ? ? ?
C55 C51 H51 126.2(13) ? ? ? ?
Mn5 C52 C51 70.2(7) ? ? ? ?
Mn5 C52 C53 69.9(8) ? ? ? ?
Mn5 C52 H52 125.7(9) ? ? ? ?
C51 C52 C53 107.8(11) ? ? ? ?
C51 C52 H52 126.7(13) ? ? ? ?
C53 C52 H52 125.6(14) ? ? ? ?
Mn5 C53 C52 73.2(8) ? ? ? ?
Mn5 C53 C54 69.7(8) ? ? ? ?
Mn5 C53 H53 124.4(10) ? ? ? ?
C52 C53 C54 109.2(13) ? ? ? ?
C52 C53 H53 123.4(15) ? ? ? ?
C54 C53 H53 127.3(15) ? ? ? ?
Mn5 C54 C53 71.9(8) ? ? ? ?
Mn5 C54 C55 71.9(8) ? ? ? ?
Mn5 C54 H54 120.4(10) ? ? ? ?
C53 C54 C55 107.7(12) ? ? ? ?
C53 C54 H54 126.3(18) ? ? ? ?
C55 C54 H54 126.0(16) ? ? ? ?
Mn5 C55 C51 71.9(7) ? ? ? ?
Mn5 C55 C54 69.4(7) ? ? ? ?
Mn5 C55 H55 125.6(11) ? ? ? ?
C51 C55 C54 107.5(11) ? ? ? ?
C51 C55 H55 124.6(17) ? ? ? ?
C54 C55 H55 127.8(16) ? ? ? ?
Mn5 C56 O56 175.0(11) ? ? ? ?
Mn5 C57 O57 177.7(10) ? ? ? ?

loop_
_geom_bond_atom_site_label_1
_geom_bond_atom_site_label_2
_geom_bond_distance
_geom_bond_site_symmetry_1
_geom_bond_site_symmetry_2
_geom_bond_publ_flag
Sb1 Sb2 3.9260(10) ? ? ?
Sb1 Fe1 2.5254(16) ? ? ?
Sb1 Fe2 2.5285(17) ? ? ?
Sb1 Fe3 2.5264(16) ? ? ?
Sb1 Mn4 2.4256(17) ? ? ?
Sb1 C11 2.836(10) ? ? ?
Sb1 C23 2.766(11) ? ? ?
Sb1 C32 2.777(11) ? ? ?
Sb1 C46 3.153(12) ? ? ?
Sb1 C47 3.070(11) ? ? ?
Sb2 Fe1 2.5541(16) ? ? ?
Sb2 Fe2 2.5252(16) ? ? ?
Sb2 Fe3 2.5290(17) ? ? ?
Sb2 Mn5 2.4167(17) ? ? ?
Sb2 C13 2.785(11) ? ? ?
Sb2 C21 2.940(11) ? ? ?
Sb2 C22 3.081(11) ? ? ?
Sb2 C31 3.245(11) ? ? ?
Sb2 C33 2.841(11) ? ? ?
Sb2 C56 3.133(12) ? ? ?
Sb2 C57 3.059(11) ? ? ?
Fe1 Fe2 2.7628(20) ? ? ?
Fe1 Fe3 2.7437(21) ? ? ?
Fe1 C11 1.789(12) ? ? ?
Fe1 C12 1.789(11) ? ? ?
Fe1 C13 1.795(11) ? ? ?
Fe2 Fe3 2.7970(21) ? ? ?
Fe2 C21 1.792(13) ? ? ?
Fe2 C22 1.785(11) ? ? ?
Fe2 C23 1.786(11) ? ? ?
Fe3 C31 1.771(12) ? ? ?
Fe3 C32 1.790(12) ? ? ?
Fe3 C33 1.785(12) ? ? ?
Mn4 C41 2.136(11) ? ? ?
Mn4 C42 2.156(11) ? ? ?
Mn4 C43 2.141(11) ? ? ?
Mn4 C44 2.116(11) ? ? ?
Mn4 C45 2.120(11) ? ? ?
Mn4 C46 1.789(11) ? ? ?
Mn4 C47 1.775(12) ? ? ?
Mn5 C51 2.137(11) ? ? ?
Mn5 C52 2.155(12) ? ? ?
Mn5 C53 2.114(14) ? ? ?
Mn5 C54 2.085(13) ? ? ?
Mn5 C55 2.117(12) ? ? ?
Mn5 C56 1.794(13) ? ? ?
Mn5 C57 1.801(12) ? ? ?
Mn5 H54 2.7013(16) ? ? ?
C11 O11 1.142(14) ? ? ?
C12 O12 1.128(13) ? ? ?
C13 O13 1.144(13) ? ? ?
C21 O21 1.136(15) ? ? ?
C22 O22 1.140(14) ? ? ?
C23 O23 1.154(13) ? ? ?
C31 O31 1.159(15) ? ? ?
C32 O32 1.129(14) ? ? ?
C33 O33 1.151(14) ? ? ?
C41 C42 1.402(19) ? ? ?
C41 C43 2.274(17) ? ? ?
C41 C44 2.269(17) ? ? ?
C41 C45 1.413(19) ? ? ?
C41 H41 0.960(12) ? ? ?
C41 H42 2.098(14) ? ? ?
C41 H45 2.135(14) ? ? ?
C42 C43 1.404(17) ? ? ?
C42 C44 2.259(17) ? ? ?
C42 C45 2.282(18) ? ? ?
C42 H41 2.108(13) ? ? ?
C42 H42 0.960(12) ? ? ?
C42 H43 2.117(13) ? ? ?
C43 C44 1.392(19) ? ? ?
C43 C45 2.286(17) ? ? ?
C43 H42 2.129(12) ? ? ?
C43 H43 0.960(12) ? ? ?
C43 H44 2.106(13) ? ? ?
C44 C45 1.416(19) ? ? ?
C44 H43 2.105(14) ? ? ?
C44 H44 0.960(12) ? ? ?
C44 H45 2.128(14) ? ? ?
C45 H41 2.128(13) ? ? ?
C45 H44 2.117(13) ? ? ?
C45 H45 0.960(13) ? ? ?
C46 O46 1.166(14) ? ? ?
C47 O47 1.169(14) ? ? ?
C51 C52 1.406(18) ? ? ?
C51 C53 2.227(18) ? ? ?
C51 C54 2.235(19) ? ? ?
C51 C55 1.380(19) ? ? ?
C51 H51 0.960(11) ? ? ?
C51 H52 2.123(13) ? ? ?
C51 H55 2.081(13) ? ? ?
C52 C53 1.350(19) ? ? ?
C52 C54 2.228(18) ? ? ?
C52 C55 2.250(17) ? ? ?
C52 H51 2.117(13) ? ? ?
C52 H52 0.960(12) ? ? ?
C52 H53 2.043(14) ? ? ?
C53 C54 1.383(22) ? ? ?
C53 C55 2.239(20) ? ? ?
C53 H52 2.062(15) ? ? ?
C53 H53 0.960(14) ? ? ?
C53 H54 2.099(15) ? ? ?
C54 C55 1.39(3) ? ? ?
C54 H53 2.108(18) ? ? ?
C54 H54 0.960(13) ? ? ?
C54 H55 2.120(19) ? ? ?
C55 H51 2.096(17) ? ? ?
C55 H54 2.104(18) ? ? ?
C55 H55 0.960(13) ? ? ?
C56 O56 1.157(15) ? ? ?
C57 O57 1.141(14) ? ? ?

loop_
_geom_contact_atom_site_label_1
_geom_contact_atom_site_label_2
_geom_contact_distance
_geom_contact_site_symmetry_1
_geom_contact_site_symmetry_2
_geom_contact_publ_flag
? ? ? ? ? ?

loop_
_geom_torsion_atom_site_label_1
_geom_torsion_atom_site_label_2
_geom_torsion_atom_site_label_3
_geom_torsion_atom_site_label_4
_geom_torsion
_geom_torsion_site_symmetry_1
_geom_torsion_site_symmetry_2
_geom_torsion_site_symmetry_3
_geom_torsion_site_symmetry_4
_geom_torsion_publ_flag
? ? ? ? ? ? ? ? ? ?
